data_4300073
loop_
_publ_author_name
'Udo Brand'
'John R. Shapley'

_publ_section_title
;
Carbidohexarhenate Cluster Cores Bicapped by Mercury with Acetate or
Thiolate Ligands
;
_journal_name_full 'Inorganic Chemistry'
_journal_page_first 32
_journal_page_last 36
_journal_paper_doi 10.1021/ic990722v
_journal_volume 39
_journal_year 2000
_chemical_formula_sum 'C77 H48 Hg2 N2 O18 P2 Re6 S2'
_chemical_formula_weight 2933.61
_space_group_IT_number 14
_symmetry_cell_setting monoclinic
_symmetry_space_group_name_Hall '-P 2yn'
_symmetry_space_group_name_H-M 'P 1 21/n 1'
_atom_sites_solution_hydrogens geom
_atom_sites_solution_primary direct
_atom_sites_solution_secondary difmap
_audit_creation_method SHELXL
_cell_angle_alpha 90.00
_cell_angle_beta 90.1600(10)
_cell_angle_gamma 90.00
_cell_formula_units_Z 2
_cell_length_a 14.4679(2)
_cell_length_b 14.7984(2)
_cell_length_c 18.1199(2)
_cell_measurement_temperature 198(2)
_cell_volume 3879.49(9)
_computing_cell_refinement 'Siemens XSCANS'
_computing_data_collection 'Siemens XSCANS'
_computing_data_reduction 'Siemens SHELXTL'
_computing_molecular_graphics 'Siemens SHELXTL'
_computing_publication_material 'Siemens SHELXTL'
_computing_structure_refinement 'SHELXL-93 (Sheldrick, 1993)'
_computing_structure_solution 'SHELXS-86 (Sheldrick, 1990)'
_diffrn_ambient_temperature 198(2)
_diffrn_measurement_device 'Siemens P4'
_diffrn_measurement_method '\w scans'
_diffrn_radiation_monochromator graphite
_diffrn_radiation_source 'fine-focus sealed tube'
_diffrn_radiation_type MoK\a
_diffrn_radiation_wavelength 0.71073
_diffrn_reflns_av_R_equivalents 0.0667
_diffrn_reflns_av_sigmaI/netI 0.0588
_diffrn_reflns_limit_h_max 11
_diffrn_reflns_limit_h_min -19
_diffrn_reflns_limit_k_max 19
_diffrn_reflns_limit_k_min -17
_diffrn_reflns_limit_l_max 22
_diffrn_reflns_limit_l_min -24
_diffrn_reflns_number 19795
_diffrn_reflns_theta_max 25.00
_diffrn_reflns_theta_min 1.78
_exptl_absorpt_coefficient_mu 13.426
_exptl_absorpt_correction_T_max 0.3005
_exptl_absorpt_correction_T_min 0.1645
_exptl_absorpt_correction_type integration
_exptl_crystal_colour black
_exptl_crystal_density_diffrn 2.511
_exptl_crystal_density_meas ?
_exptl_crystal_description prism
_exptl_crystal_F_000 2680
_exptl_crystal_size_max 0.12
_exptl_crystal_size_mid 0.14
_exptl_crystal_size_min 0.20
_refine_diff_density_max 1.355
_refine_diff_density_min -1.394
_refine_diff_density_rms 0.212
_refine_ls_extinction_method none
_refine_ls_goodness_of_fit_all 1.079
_refine_ls_goodness_of_fit_obs 1.133
_refine_ls_matrix_type full
_refine_ls_number_parameters 493
_refine_ls_number_reflns 6280
_refine_ls_number_restraints 0
_refine_ls_restrained_S_all 1.142
_refine_ls_restrained_S_obs 1.133
_refine_ls_R_factor_all 0.0775
_refine_ls_R_factor_obs 0.0466
_refine_ls_shift/esd_max 0.015
_refine_ls_shift/esd_mean 0.002
_refine_ls_structure_factor_coef Fsqd
_refine_ls_weighting_details 'w=1/[\s^2^(Fo^2^)+(0.0086P)^2^+71.6430P] where P=(Fo^2^+2Fc^2^)/3'
_refine_ls_weighting_scheme calc
_refine_ls_wR_factor_all 0.1020
_refine_ls_wR_factor_obs 0.0857
_reflns_number_observed 5031
_reflns_number_total 6834
_reflns_observed_criterion >2sigma(I)
_cod_depositor_comments
;
The following automatic conversions were performed:

'_symmetry_cell_setting' value 'Monoclinic' changed to 'monoclinic'
according to the built-in table from CIF Core dictionary named
'cif_core.dic' version 2.4.1 from 2010-06-29.

'_exptl_crystal_density_meas' value 'not_measured' was changed to '?'
- the value is perceived as not measured.

Automatic conversion script
Id: cif_fix_values 3008 2015-01-20 13:52:24Z robertas 

The following automatic conversions were performed:

'_refine_ls_weighting_scheme' value 'calc
w=1/[\s^2^(Fo^2^)+(0.0086P)^2^+71.6430P] where P=(Fo^2^+2Fc^2^)/3'
was changed to 'calc'. New tag '_refine_ls_weighting_details' was
created. The value of the new tag was set to
'w=1/[\s^2^(Fo^2^)+(0.0086P)^2^+71.6430P] where P=(Fo^2^+2Fc^2^)/3'.

Automatic conversion script
Id: cif_fix_values 3143 2015-03-26 13:38:13Z robertas 
;
_cod_database_code 4300073

loop_
_symmetry_equiv_pos_as_xyz
'x, y, z'
'-x+1/2, y+1/2, -z+1/2'
'-x, -y, -z'
'x-1/2, -y-1/2, z-1/2'

loop_
_atom_site_aniso_label
_atom_site_aniso_U_11
_atom_site_aniso_U_22
_atom_site_aniso_U_33
_atom_site_aniso_U_23
_atom_site_aniso_U_13
_atom_site_aniso_U_12
Hg1 0.0506(4) 0.0490(3) 0.0291(3) 0.0026(2) 0.0045(2) -0.0070(3)
Re1 0.0362(3) 0.0412(3) 0.0261(3) -0.0027(2) -0.0015(2) 0.0052(2)
Re2 0.0337(3) 0.0393(3) 0.0230(3) -0.0021(2) -0.0049(2) 0.0008(2)
Re3 0.0494(3) 0.0310(3) 0.0268(3) -0.0024(2) -0.0014(2) 0.0000(3)
C 0.032(9) 0.019(9) 0.046(11) -0.024(8) 0.000(8) 0.004(8)
S1 0.058(3) 0.070(3) 0.039(2) 0.002(2) -0.003(2) -0.019(2)
C1 0.066(11) 0.049(10) 0.050(10) 0.002(8) -0.002(8) -0.001(8)
C2 0.108(15) 0.047(10) 0.043(9) 0.006(8) 0.002(9) -0.007(10)
C3 0.033(8) 0.048(9) 0.055(9) 0.006(7) 0.002(7) 0.000(7)
C4 0.063(11) 0.051(10) 0.057(10) -0.003(8) 0.007(8) -0.004(8)
C5 0.058(10) 0.054(10) 0.048(9) -0.007(8) 0.005(8) -0.004(8)
N1 0.070(10) 0.064(9) 0.044(8) -0.005(7) -0.010(7) 0.003(8)
C11 0.039(9) 0.062(10) 0.049(9) 0.005(7) 0.015(7) -0.010(8)
O11 0.052(7) 0.099(10) 0.077(8) -0.008(7) 0.013(6) -0.020(7)
C12 0.057(10) 0.047(9) 0.046(9) -0.003(7) -0.002(7) 0.019(8)
O12 0.076(8) 0.084(9) 0.068(8) 0.019(7) 0.001(6) 0.057(7)
C13 0.042(8) 0.051(9) 0.038(8) 0.008(7) 0.001(6) 0.007(7)
O13 0.068(8) 0.104(10) 0.042(6) -0.019(6) 0.008(5) 0.032(7)
C21 0.038(9) 0.062(10) 0.046(9) 0.008(7) -0.015(7) -0.005(8)
O21 0.058(8) 0.110(10) 0.057(7) 0.016(7) -0.015(6) -0.021(7)
C22 0.057(9) 0.050(9) 0.022(7) 0.008(6) -0.015(6) 0.005(7)
O22 0.091(9) 0.074(8) 0.053(7) 0.013(6) -0.033(6) 0.010(7)
C23 0.040(8) 0.073(11) 0.020(7) 0.002(7) -0.003(6) -0.001(7)
O23 0.057(7) 0.094(9) 0.039(6) -0.024(6) 0.000(5) 0.003(6)
C31 0.078(11) 0.053(10) 0.031(8) -0.003(7) -0.003(7) 0.001(9)
O31 0.124(11) 0.042(7) 0.067(8) -0.022(6) 0.029(7) -0.015(7)
C32 0.073(11) 0.050(10) 0.025(7) 0.000(7) -0.010(7) -0.014(8)
O32 0.111(10) 0.043(7) 0.063(8) 0.014(6) -0.010(7) -0.001(7)
C33 0.071(11) 0.041(9) 0.024(7) -0.003(6) -0.011(7) -0.022(8)
O33 0.069(8) 0.062(7) 0.073(8) -0.001(6) -0.014(6) -0.032(6)
P1 0.036(2) 0.044(2) 0.035(2) 0.000(2) -0.0022(15) 0.002(2)
C1P 0.047(9) 0.053(10) 0.038(8) 0.002(7) -0.015(7) 0.001(7)
C2P 0.064(11) 0.071(12) 0.038(9) -0.001(8) -0.003(7) -0.007(9)
C3P 0.065(11) 0.058(11) 0.066(12) -0.019(9) 0.006(9) -0.007(9)
C4P 0.084(13) 0.067(12) 0.050(10) -0.021(9) 0.007(9) 0.016(10)
C5P 0.090(13) 0.058(11) 0.038(9) -0.009(8) 0.011(8) -0.001(10)
C6P 0.053(9) 0.042(9) 0.048(9) 0.007(7) 0.006(7) -0.006(7)
C7P 0.029(7) 0.047(9) 0.046(8) 0.003(7) -0.007(6) -0.002(6)
C8P 0.050(9) 0.074(12) 0.039(8) 0.000(8) -0.006(7) -0.004(8)
C9P 0.052(10) 0.093(13) 0.040(9) 0.013(9) -0.008(7) 0.002(10)
C10P 0.060(11) 0.076(13) 0.068(12) 0.019(10) -0.026(9) 0.009(10)
C11P 0.064(12) 0.071(12) 0.077(13) -0.012(10) -0.015(10) 0.023(10)
C12P 0.061(11) 0.069(12) 0.077(12) -0.012(10) -0.016(9) 0.018(9)
C13P 0.035(8) 0.044(8) 0.035(7) -0.003(6) -0.001(6) 0.014(6)
C14P 0.056(10) 0.057(11) 0.058(10) -0.005(8) -0.025(8) -0.001(8)
C15P 0.083(13) 0.067(12) 0.036(9) 0.001(8) -0.003(8) 0.018(10)
C16P 0.088(14) 0.052(10) 0.041(9) -0.004(7) 0.000(9) -0.013(10)
C17P 0.066(12) 0.058(11) 0.072(12) 0.003(9) -0.001(9) 0.003(9)
C18P 0.030(8) 0.062(10) 0.053(9) 0.000(8) 0.002(6) 0.002(7)
C19P 0.039(8) 0.059(10) 0.032(7) 0.012(7) -0.003(6) -0.002(7)
C20P 0.028(8) 0.084(13) 0.077(12) -0.032(10) -0.017(8) 0.002(8)
C21P 0.036(10) 0.130(18) 0.066(12) -0.041(12) 0.000(8) 0.026(11)
C22P 0.046(11) 0.162(23) 0.051(11) 0.016(13) -0.013(9) -0.004(14)
C23P 0.041(10) 0.101(16) 0.072(12) 0.021(12) 0.015(9) 0.011(10)
C24P 0.062(11) 0.088(13) 0.047(10) 0.021(9) -0.007(8) 0.014(10)

loop_
_atom_site_label
_atom_site_type_symbol
_atom_site_fract_x
_atom_site_fract_y
_atom_site_fract_z
_atom_site_U_iso_or_equiv
_atom_site_thermal_displace_type
_atom_site_occupancy
_atom_site_calc_flag
_atom_site_refinement_flags
_atom_site_disorder_group
Hg1 Hg 0.90881(4) 0.39922(4) 0.15692(3) 0.0429(2) Uani 1 d . .
Re1 Re 0.87064(4) 0.53603(4) 0.04862(3) 0.03447(14) Uani 1 d . .
Re2 Re 1.06516(3) 0.49833(4) 0.10587(3) 0.03202(13) Uani 1 d . .
Re3 Re 0.96782(4) 0.35915(4) 0.00896(3) 0.03574(14) Uani 1 d . .
C C 1.0000 0.5000 0.0000 0.032(4) Uani 1 d S .
S1 S 0.8272(3) 0.3171(3) 0.2484(2) 0.0558(10) Uani 1 d . .
C1 C 0.8237(11) 0.3704(10) 0.4662(9) 0.055(4) Uani 1 d . .
H1 H 0.7897(11) 0.3493(10) 0.5076(9) 0.066 Uiso 1 calc R .
C2 C 0.8029(13) 0.3349(11) 0.3971(8) 0.066(5) Uani 1 d . .
H2 H 0.7575(13) 0.2889(11) 0.3921(8) 0.079 Uiso 1 calc R .
C3 C 0.8496(9) 0.3674(10) 0.3349(8) 0.045(4) Uani 1 d . .
C4 C 0.9179(11) 0.4337(10) 0.3486(9) 0.057(4) Uani 1 d . .
H4 H 0.9535(11) 0.4577(10) 0.3092(9) 0.068 Uiso 1 calc R .
C5 C 0.9323(11) 0.4631(11) 0.4203(8) 0.053(4) Uani 1 d . .
H5 H 0.9772(11) 0.5089(11) 0.4282(8) 0.064 Uiso 1 calc R .
N1 N 0.8886(10) 0.4323(9) 0.4773(7) 0.060(4) Uani 1 d . .
C11 C 0.7535(10) 0.4748(11) 0.0529(8) 0.050(4) Uani 1 d . .
O11 O 0.6823(8) 0.4415(9) 0.0553(6) 0.076(4) Uani 1 d . .
C12 C 0.8044(11) 0.6293(10) -0.0033(8) 0.050(4) Uani 1 d . .
O12 O 0.7616(8) 0.6839(8) -0.0301(6) 0.076(4) Uani 1 d . .
C13 C 0.8420(10) 0.5961(10) 0.1370(8) 0.044(3) Uani 1 d . .
O13 O 0.8233(8) 0.6358(8) 0.1915(6) 0.071(3) Uani 1 d . .
C21 C 1.1810(10) 0.5600(11) 0.1099(8) 0.049(4) Uani 1 d . .
O21 O 1.2511(8) 0.5989(9) 0.1168(6) 0.075(4) Uani 1 d . .
C22 C 1.1232(10) 0.4016(10) 0.1603(7) 0.043(3) Uani 1 d . .
O22 O 1.1620(8) 0.3466(8) 0.1915(6) 0.073(3) Uani 1 d . .
C23 C 1.0345(9) 0.5613(11) 0.1941(7) 0.044(4) Uani 1 d . .
O23 O 1.0243(7) 0.6034(8) 0.2480(5) 0.063(3) Uani 1 d . .
C31 C 0.9977(11) 0.2897(11) -0.0762(8) 0.054(4) Uani 1 d . .
O31 O 1.0139(9) 0.2438(7) -0.1261(6) 0.078(4) Uani 1 d . .
C32 C 1.0250(11) 0.2648(11) 0.0647(7) 0.049(4) Uani 1 d . .
O32 O 1.0608(9) 0.2051(7) 0.0940(6) 0.072(3) Uani 1 d . .
C33 C 0.8495(11) 0.2988(9) 0.0149(7) 0.045(4) Uani 1 d . .
O33 O 0.7803(8) 0.2614(8) 0.0152(6) 0.068(3) Uani 1 d . .
P1 P 1.0336(2) -0.0136(2) 0.2505(2) 0.0385(8) Uani 1 d . .
C1P C 1.0353(10) 0.0788(10) 0.3164(8) 0.046(4) Uani 1 d . .
C2P C 1.0481(11) 0.1680(11) 0.2887(8) 0.058(4) Uani 1 d . .
H2P H 1.0564(11) 0.1781(11) 0.2374(8) 0.069 Uiso 1 calc R .
C3P C 1.0484(11) 0.2385(12) 0.3367(9) 0.063(5) Uani 1 d . .
H3P H 1.0569(11) 0.2982(12) 0.3188(9) 0.076 Uiso 1 calc R .
C4P C 1.0363(12) 0.2240(12) 0.4114(9) 0.067(5) Uani 1 d . .
H4P H 1.0370(12) 0.2739(12) 0.4444(9) 0.080 Uiso 1 calc R .
C5P C 1.0235(12) 0.1379(11) 0.4388(8) 0.062(5) Uani 1 d . .
H5P H 1.0146(12) 0.1277(11) 0.4901(8) 0.075 Uiso 1 calc R .
C6P C 1.0239(10) 0.0674(10) 0.3891(8) 0.048(4) Uani 1 d . .
H6P H 1.0156(10) 0.0077(10) 0.4074(8) 0.057 Uiso 1 calc R .
C7P C 0.9475(9) 0.0088(9) 0.1817(7) 0.041(3) Uani 1 d . .
C8P C 0.9557(10) -0.0197(11) 0.1108(8) 0.054(4) Uani 1 d . .
H8P H 1.0085(10) -0.0538(11) 0.0969(8) 0.065 Uiso 1 calc R .
C9P C 0.8893(11) -0.0003(12) 0.0584(8) 0.061(4) Uani 1 d . .
H9P H 0.8963(11) -0.0212(12) 0.0091(8) 0.074 Uiso 1 calc R .
C10P C 0.8138(12) 0.0488(12) 0.0778(10) 0.068(5) Uani 1 d . .
H10P H 0.7682(12) 0.0630(12) 0.0418(10) 0.082 Uiso 1 calc R .
C11P C 0.8033(12) 0.0780(12) 0.1488(10) 0.071(5) Uani 1 d . .
H11P H 0.7494(12) 0.1108(12) 0.1621(10) 0.085 Uiso 1 calc R .
C12P C 0.8710(11) 0.0603(12) 0.2021(10) 0.069(5) Uani 1 d . .
H12P H 0.8650(11) 0.0827(12) 0.2510(10) 0.083 Uiso 1 calc R .
C13P C 1.0097(9) -0.1160(9) 0.2990(7) 0.038(3) Uani 1 d . .
C14P C 1.0767(11) -0.1581(11) 0.3420(8) 0.057(4) Uani 1 d . .
H14P H 1.1380(11) -0.1350(11) 0.3427(8) 0.069 Uiso 1 calc R .
C15P C 1.0550(13) -0.2333(12) 0.3836(8) 0.062(5) Uani 1 d . .
H15P H 1.1010(13) -0.2615(12) 0.4132(8) 0.074 Uiso 1 calc R .
C16P C 0.9681(13) -0.2665(11) 0.3820(8) 0.060(4) Uani 1 d . .
H16P H 0.9532(13) -0.3175(11) 0.4115(8) 0.072 Uiso 1 calc R .
C17P C 0.9025(12) -0.2288(11) 0.3395(10) 0.065(5) Uani 1 d . .
H17P H 0.8422(12) -0.2542(11) 0.3385(10) 0.078 Uiso 1 calc R .
C18P C 0.9215(9) -0.1543(10) 0.2977(8) 0.048(4) Uani 1 d . .
H18P H 0.8746(9) -0.1285(10) 0.2676(8) 0.058 Uiso 1 calc R .
C19P C 1.1438(9) -0.0270(10) 0.2062(7) 0.044(3) Uani 1 d . .
C20P C 1.1678(10) -0.1115(12) 0.1764(9) 0.063(5) Uani 1 d . .
H20P H 1.1271(10) -0.1611(12) 0.1833(9) 0.076 Uiso 1 calc R .
C21P C 1.2465(11) -0.1246(15) 0.1384(9) 0.077(6) Uani 1 d . .
H21P H 1.2632(11) -0.1828(15) 0.1208(9) 0.093 Uiso 1 calc R .
C22P C 1.3025(13) -0.0498(18) 0.1259(10) 0.086(7) Uani 1 d . .
H22P H 1.3546(13) -0.0570(18) 0.0947(10) 0.103 Uiso 1 calc R .
C23P C 1.2872(11) 0.0326(15) 0.1555(10) 0.071(5) Uani 1 d . .
H23P H 1.3301(11) 0.0805(15) 0.1492(10) 0.086 Uiso 1 calc R .
C24P C 1.2051(11) 0.0451(13) 0.1962(8) 0.066(5) Uani 1 d . .
H24P H 1.1915(11) 0.1026(13) 0.2168(8) 0.079 Uiso 1 calc R .

loop_
_atom_type_symbol
_atom_type_description
_atom_type_scat_dispersion_real
_atom_type_scat_dispersion_imag
_atom_type_scat_source
C C 0.0033 0.0016 'International Tables Vol C Tables 4.2.6.8 and 6.1.1.4'
H H 0.0000 0.0000 'International Tables Vol C Tables 4.2.6.8 and 6.1.1.4'
N N 0.0061 0.0033 'International Tables Vol C Tables 4.2.6.8 and 6.1.1.4'
O O 0.0106 0.0060 'International Tables Vol C Tables 4.2.6.8 and 6.1.1.4'
P P 0.1023 0.0942 'International Tables Vol C Tables 4.2.6.8 and 6.1.1.4'
S S 0.1246 0.1234 'International Tables Vol C Tables 4.2.6.8 and 6.1.1.4'
Re Re -1.0185 7.2310 'International Tables Vol C Tables 4.2.6.8 and 6.1.1.4'
Hg Hg -2.3894 9.2266 'International Tables Vol C Tables 4.2.6.8 and 6.1.1.4'

loop_
_geom_angle_atom_site_label_1
_geom_angle_atom_site_label_2
_geom_angle_atom_site_label_3
_geom_angle
_geom_angle_site_symmetry_1
_geom_angle_site_symmetry_3
_geom_angle_publ_flag
S1 Hg1 Re2 152.43(10) . . ?
S1 Hg1 Re1 138.01(11) . . ?
Re2 Hg1 Re1 64.35(2) . . ?
S1 Hg1 Re3 134.04(10) . . ?
Re2 Hg1 Re3 64.29(2) . . ?
Re1 Hg1 Re3 64.26(2) . . ?
C13 Re1 C12 88.1(6) . . ?
C13 Re1 C11 89.5(6) . . ?
C12 Re1 C11 85.4(7) . . ?
C13 Re1 C 131.6(4) . . ?
C12 Re1 C 114.4(4) . . ?
C11 Re1 C 132.2(4) . . ?
C13 Re1 Hg1 78.1(4) . . ?
C12 Re1 Hg1 159.1(5) . . ?
C11 Re1 Hg1 78.9(5) . . ?
C Re1 Hg1 86.50(2) . . ?
C13 Re1 Re3 103.1(4) . 3_765 ?
C12 Re1 Re3 81.2(5) . 3_765 ?
C11 Re1 Re3 161.2(4) . 3_765 ?
C Re1 Re3 45.642(15) . 3_765 ?
Hg1 Re1 Re3 117.02(2) . 3_765 ?
C13 Re1 Re2 161.2(4) . 3_765 ?
C12 Re1 Re2 79.7(4) . 3_765 ?
C11 Re1 Re2 103.5(4) . 3_765 ?
C Re1 Re2 45.458(13) . 3_765 ?
Hg1 Re1 Re2 117.34(2) . 3_765 ?
Re3 Re1 Re2 61.19(2) 3_765 3_765 ?
C13 Re1 Re2 90.1(4) . . ?
C12 Re1 Re2 139.1(5) . . ?
C11 Re1 Re2 135.5(5) . . ?
C Re1 Re2 44.460(13) . . ?
Hg1 Re1 Re2 57.51(2) . . ?
Re3 Re1 Re2 59.52(2) 3_765 . ?
Re2 Re1 Re2 89.92(2) 3_765 . ?
C13 Re1 Re3 135.1(4) . . ?
C12 Re1 Re3 136.7(4) . . ?
C11 Re1 Re3 90.7(5) . . ?
C Re1 Re3 44.452(14) . . ?
Hg1 Re1 Re3 57.96(2) . . ?
Re3 Re1 Re3 90.09(2) 3_765 . ?
Re2 Re1 Re3 59.40(2) 3_765 . ?
Re2 Re1 Re3 59.91(2) . . ?
C23 Re2 C21 86.6(6) . . ?
C23 Re2 C22 92.0(6) . . ?
C21 Re2 C22 87.4(6) . . ?
C23 Re2 C 130.2(4) . . ?
C21 Re2 C 114.5(4) . . ?
C22 Re2 C 131.2(4) . . ?
C23 Re2 Hg1 78.0(4) . . ?
C21 Re2 Hg1 158.5(4) . . ?
C22 Re2 Hg1 78.3(4) . . ?
C Re2 Hg1 87.06(2) . . ?
C23 Re2 Re1 160.3(4) . 3_765 ?
C21 Re2 Re1 80.9(4) . 3_765 ?
C22 Re2 Re1 102.5(4) . 3_765 ?
C Re2 Re1 45.541(14) . 3_765 ?
Hg1 Re2 Re1 117.65(2) . 3_765 ?
C23 Re2 Re3 101.6(4) . 3_765 ?
C21 Re2 Re3 80.1(4) . 3_765 ?
C22 Re2 Re3 160.8(4) . 3_765 ?
C Re2 Re3 45.553(14) . 3_765 ?
Hg1 Re2 Re3 117.49(2) . 3_765 ?
Re1 Re2 Re3 61.33(2) 3_765 3_765 ?
C23 Re2 Re1 88.8(4) . . ?
C21 Re2 Re1 137.3(4) . . ?
C22 Re2 Re1 135.2(4) . . ?
C Re2 Re1 44.541(13) . . ?
Hg1 Re2 Re1 58.14(2) . . ?
Re1 Re2 Re1 90.08(2) 3_765 . ?
Re3 Re2 Re1 59.36(2) 3_765 . ?
C23 Re2 Re3 134.9(4) . . ?
C21 Re2 Re3 138.5(5) . . ?
C22 Re2 Re3 89.6(4) . . ?
C Re2 Re3 44.623(14) . . ?
Hg1 Re2 Re3 58.26(2) . . ?
Re1 Re2 Re3 59.40(2) 3_765 . ?
Re3 Re2 Re3 90.18(2) 3_765 . ?
Re1 Re2 Re3 60.20(2) . . ?
C32 Re3 C31 86.3(6) . . ?
C32 Re3 C33 90.8(6) . . ?
C31 Re3 C33 89.9(6) . . ?
C32 Re3 C 131.1(4) . . ?
C31 Re3 C 114.5(5) . . ?
C33 Re3 C 130.3(4) . . ?
C32 Re3 Hg1 77.7(4) . . ?
C31 Re3 Hg1 159.1(5) . . ?
C33 Re3 Hg1 77.2(4) . . ?
C Re3 Hg1 86.29(2) . . ?
C32 Re3 Re1 103.0(5) . 3_765 ?
C31 Re3 Re1 79.5(5) . 3_765 ?
C33 Re3 Re1 161.9(4) . 3_765 ?
C Re3 Re1 45.546(15) . 3_765 ?
Hg1 Re3 Re1 116.85(2) . 3_765 ?
C32 Re3 Re2 161.5(5) . 3_765 ?
C31 Re3 Re2 81.6(5) . 3_765 ?
C33 Re3 Re2 103.0(4) . 3_765 ?
C Re3 Re2 45.374(14) . 3_765 ?
Hg1 Re3 Re2 117.02(2) . 3_765 ?
Re1 Re3 Re2 61.12(2) 3_765 3_765 ?
C32 Re3 Re2 89.5(4) . . ?
C31 Re3 Re2 136.5(5) . . ?
C33 Re3 Re2 133.4(4) . . ?
C Re3 Re2 44.450(14) . . ?
Hg1 Re3 Re2 57.45(2) . . ?
Re1 Re3 Re2 59.41(2) 3_765 . ?
Re2 Re3 Re2 89.82(2) 3_765 . ?
C32 Re3 Re1 134.4(4) . . ?
C31 Re3 Re1 139.3(5) . . ?
C33 Re3 Re1 88.5(4) . . ?
C Re3 Re1 44.359(14) . . ?
Hg1 Re3 Re1 57.78(2) . . ?
Re1 Re3 Re1 89.91(2) 3_765 . ?
Re2 Re3 Re1 59.26(2) 3_765 . ?
Re2 Re3 Re1 59.89(2) . . ?
Re2 C Re2 180.0 . 3_765 ?
Re2 C Re1 89.00(2) . 3_765 ?
Re2 C Re1 91.00(2) 3_765 3_765 ?
Re2 C Re1 91.00(2) . . ?
Re2 C Re1 89.00(2) 3_765 . ?
Re1 C Re1 180.0 3_765 . ?
Re2 C Re3 90.93(2) . . ?
Re2 C Re3 89.07(2) 3_765 . ?
Re1 C Re3 88.81(2) 3_765 . ?
Re1 C Re3 91.19(2) . . ?
Re2 C Re3 89.07(2) . 3_765 ?
Re2 C Re3 90.93(2) 3_765 3_765 ?
Re1 C Re3 91.19(2) 3_765 3_765 ?
Re1 C Re3 88.81(2) . 3_765 ?
Re3 C Re3 180.0 . 3_765 ?
C3 S1 Hg1 108.3(5) . . ?
N1 C1 C2 123.2(15) . . ?
C1 C2 C3 119.5(16) . . ?
C2 C3 C4 115.8(14) . . ?
C2 C3 S1 118.8(12) . . ?
C4 C3 S1 125.1(11) . . ?
C5 C4 C3 119.0(15) . . ?
N1 C5 C4 124.4(16) . . ?
C5 N1 C1 118.0(14) . . ?
O11 C11 Re1 177.5(15) . . ?
O12 C12 Re1 175.6(14) . . ?
O13 C13 Re1 178.3(13) . . ?
O21 C21 Re2 175.9(13) . . ?
O22 C22 Re2 176.2(13) . . ?
O23 C23 Re2 173.4(12) . . ?
O31 C31 Re3 176.6(14) . . ?
O32 C32 Re3 175.5(13) . . ?
O33 C33 Re3 176.7(12) . . ?
C13P P1 C7P 111.4(6) . . ?
C13P P1 C19P 107.4(6) . . ?
C7P P1 C19P 109.0(6) . . ?
C13P P1 C1P 108.5(6) . . ?
C7P P1 C1P 109.1(6) . . ?
C19P P1 C1P 111.5(7) . . ?
C6P C1P C2P 118.7(14) . . ?
C6P C1P P1 123.5(12) . . ?
C2P C1P P1 117.9(11) . . ?
C3P C2P C1P 119.1(15) . . ?
C2P C3P C4P 120.5(17) . . ?
C5P C4P C3P 120.9(15) . . ?
C4P C5P C6P 117.6(14) . . ?
C1P C6P C5P 123.2(14) . . ?
C8P C7P C12P 119.5(14) . . ?
C8P C7P P1 122.6(11) . . ?
C12P C7P P1 117.9(11) . . ?
C7P C8P C9P 121.6(15) . . ?
C10P C9P C8P 119.5(16) . . ?
C9P C10P C11P 120.3(15) . . ?
C10P C11P C12P 120.8(16) . . ?
C7P C12P C11P 118.3(16) . . ?
C18P C13P C14P 117.6(14) . . ?
C18P C13P P1 120.9(10) . . ?
C14P C13P P1 121.4(12) . . ?
C15P C14P C13P 120.6(16) . . ?
C16P C15P C14P 119.6(16) . . ?
C17P C16P C15P 121.2(16) . . ?
C16P C17P C18P 120.7(17) . . ?
C17P C18P C13P 120.2(15) . . ?
C20P C19P C24P 118.1(14) . . ?
C20P C19P P1 119.4(12) . . ?
C24P C19P P1 122.5(12) . . ?
C21P C20P C19P 122.4(17) . . ?
C20P C21P C22P 117.5(19) . . ?
C23P C22P C21P 123.9(19) . . ?
C22P C23P C24P 117.7(19) . . ?
C19P C24P C23P 120.1(18) . . ?

loop_
_geom_bond_atom_site_label_1
_geom_bond_atom_site_label_2
_geom_bond_distance
_geom_bond_site_symmetry_2
_geom_bond_publ_flag
Hg1 S1 2.373(4) . ?
Hg1 Re2 2.8523(8) . ?
Hg1 Re1 2.8720(8) . ?
Hg1 Re3 2.8777(7) . ?
Re1 C13 1.879(14) . ?
Re1 C12 1.924(15) . ?
Re1 C11 1.924(15) . ?
Re1 C 2.1384(5) . ?
Re1 Re3 2.9951(8) 3_765 ?
Re1 Re2 2.9955(7) 3_765 ?
Re1 Re2 3.0482(7) . ?
Re1 Re3 3.0579(7) . ?
Re2 C23 1.904(14) . ?
Re2 C21 1.909(15) . ?
Re2 C22 1.929(14) . ?
Re2 C 2.1353(5) . ?
Re2 Re1 2.9955(7) 3_765 ?
Re2 Re3 2.9999(7) 3_765 ?
Re2 Re3 3.0489(7) . ?
Re3 C32 1.91(2) . ?
Re3 C31 1.905(15) . ?
Re3 C33 1.93(2) . ?
Re3 C 2.1419(5) . ?
Re3 Re1 2.9951(8) 3_765 ?
Re3 Re2 2.9999(7) 3_765 ?
C Re2 2.1353(5) 3_765 ?
C Re1 2.1384(5) 3_765 ?
C Re3 2.1419(5) 3_765 ?
S1 C3 1.76(2) . ?
C1 N1 1.33(2) . ?
C1 C2 1.39(2) . ?
C2 C3 1.40(2) . ?
C3 C4 1.41(2) . ?
C4 C5 1.38(2) . ?
C5 N1 1.29(2) . ?
C11 O11 1.14(2) . ?
C12 O12 1.13(2) . ?
C13 O13 1.18(2) . ?
C21 O21 1.17(2) . ?
C22 O22 1.14(2) . ?
C23 O23 1.17(2) . ?
C31 O31 1.15(2) . ?
C32 O32 1.15(2) . ?
C33 O33 1.14(2) . ?
P1 C13P 1.787(14) . ?
P1 C7P 1.791(13) . ?
P1 C19P 1.798(14) . ?
P1 C1P 1.816(15) . ?
C1P C6P 1.34(2) . ?
C1P C2P 1.43(2) . ?
C2P C3P 1.36(2) . ?
C3P C4P 1.38(2) . ?
C4P C5P 1.38(2) . ?
C5P C6P 1.38(2) . ?
C7P C8P 1.36(2) . ?
C7P C12P 1.39(2) . ?
C8P C9P 1.38(2) . ?
C9P C10P 1.36(2) . ?
C10P C11P 1.37(2) . ?
C11P C12P 1.40(2) . ?
C13P C18P 1.40(2) . ?
C13P C14P 1.39(2) . ?
C14P C15P 1.38(2) . ?
C15P C16P 1.35(2) . ?
C16P C17P 1.34(2) . ?
C17P C18P 1.37(2) . ?
C19P C20P 1.41(2) . ?
C19P C24P 1.40(2) . ?
C20P C21P 1.35(2) . ?
C21P C22P 1.39(3) . ?
C22P C23P 1.35(3) . ?
C23P C24P 1.41(2) . ?
